data_1556770
loop_
_publ_author_name
'Kaur, Ramanpreet'
'Gautam, Raj'
'Cherukuvada, Suryanarayan'
'Guru Row, Tayur N.'

_publ_section_title
;
 Do carboximide-carboxylic acid combinations form co-crystals? The role of
 hydroxyl substitution on the formation of co-crystals and eutectics.
;
_journal_issue 'Pt 3'
_journal_name_full IUCrJ
_journal_page_first 341
_journal_page_last 351
_journal_paper_doi 10.1107/S2052252515002651
_journal_volume 2
_journal_year 2015
_chemical_compound_source 'see text'
_chemical_formula_moiety 'C7 H6 O4, C5 H7 N O2'
_chemical_formula_sum 'C12 H13 N O6'
_chemical_formula_weight 267.23
_space_group_IT_number 2
_space_group_name_Hall '-P 1'
_space_group_name_H-M_alt 'P -1'
_symmetry_cell_setting triclinic
_symmetry_Int_Tables_number 2
_symmetry_space_group_name_Hall '-P 1'
_symmetry_space_group_name_H-M 'P -1'
_atom_sites_solution_hydrogens mixed
_cell_angle_alpha 93.397(3)
_cell_angle_beta 107.694(3)
_cell_angle_gamma 108.173(4)
_cell_formula_units_Z 2
_cell_length_a 6.6761(3)
_cell_length_b 9.1128(4)
_cell_length_c 10.9447(4)
_cell_measurement_reflns_used 8252
_cell_measurement_temperature 100(2)
_cell_measurement_theta_max 30.1140
_cell_measurement_theta_min 3.2940
_cell_volume 593.92(5)
_computing_cell_refinement
;
CrysAlisPro, Agilent Technologies,
Version 1.171.37.31 (release 14-01-2014 CrysAlis171 .NET)
(compiled Jan 14 2014,18:38:05)
;
_computing_data_collection
;
CrysAlisPro, Agilent Technologies,
Version 1.171.37.31 (release 14-01-2014 CrysAlis171 .NET)
(compiled Jan 14 2014,18:38:05)
;
_computing_data_reduction
;
CrysAlisPro, Agilent Technologies,
Version 1.171.37.31 (release 14-01-2014 CrysAlis171 .NET)
(compiled Jan 14 2014,18:38:05)
;
_computing_publication_material 'PLATON (Spek, 2003)'
_diffrn_ambient_temperature 100(2)
_diffrn_measured_fraction_theta_full 0.999
_diffrn_measured_fraction_theta_max 1.000
_diffrn_measurement_device_type 'four-circle diffractometer'
_diffrn_radiation_monochromator mirror
_diffrn_radiation_probe x-ray
_diffrn_radiation_source 'Mova (Mo) X-ray Source'
_diffrn_radiation_type MoK\a
_diffrn_radiation_wavelength 0.71073
_diffrn_reflns_av_R_equivalents 0.0314
_diffrn_reflns_av_unetI/netI 0.0208
_diffrn_reflns_Laue_measured_fraction_full 0.999
_diffrn_reflns_Laue_measured_fraction_max 1.000
_diffrn_reflns_limit_h_max 8
_diffrn_reflns_limit_h_min -8
_diffrn_reflns_limit_k_max 11
_diffrn_reflns_limit_k_min -11
_diffrn_reflns_limit_l_max 13
_diffrn_reflns_limit_l_min -13
_diffrn_reflns_number 11839
_diffrn_reflns_point_group_measured_fraction_full 0.999
_diffrn_reflns_point_group_measured_fraction_max 1.000
_diffrn_reflns_reduction_process
;
;
_diffrn_reflns_theta_full 25.242
_diffrn_reflns_theta_max 25.993
_diffrn_reflns_theta_min 2.387
_exptl_absorpt_coefficient_mu 0.121
_exptl_absorpt_correction_T_max 1.00000
_exptl_absorpt_correction_T_min 0.84127
_exptl_absorpt_correction_type multi-scan
_exptl_absorpt_process_details
;
CrysAlisPro, Agilent Technologies,
Version 1.171.37.31 (release 14-01-2014 CrysAlis171 .NET)
(compiled Jan 14 2014,18:38:05)
Empirical absorption correction using spherical harmonics,
 implemented in SCALE3 ABSPACK scaling algorithm.
;
_exptl_crystal_colour colourless
_exptl_crystal_density_diffrn 1.494
_exptl_crystal_density_method 'Not Measured'
_exptl_crystal_description block
_exptl_crystal_F_000 280
_exptl_crystal_size_max 0.240
_exptl_crystal_size_mid 0.220
_exptl_crystal_size_min 0.200
_refine_diff_density_max 0.258
_refine_diff_density_min -0.214
_refine_diff_density_rms 0.042
_refine_ls_extinction_method none
_refine_ls_goodness_of_fit_ref 1.058
_refine_ls_hydrogen_treatment mixed
_refine_ls_matrix_type full
_refine_ls_number_parameters 212
_refine_ls_number_reflns 2329
_refine_ls_number_restraints 0
_refine_ls_restrained_S_all 1.058
_refine_ls_R_factor_all 0.0334
_refine_ls_R_factor_gt 0.0312
_refine_ls_shift/su_max 0.000
_refine_ls_shift/su_mean 0.000
_refine_ls_structure_factor_coef Fsqd
_refine_ls_weighting_details
;
 w=1/[\s^2^(Fo^2^)+(0.0468P)^2^+0.1835P]
 where P=(Fo^2^+2Fc^2^)/3
;
_refine_ls_weighting_scheme calc
_refine_ls_wR_factor_gt 0.0869
_refine_ls_wR_factor_ref 0.0884
_reflns_number_gt 2156
_reflns_number_total 2329
_cod_data_source_file bi5039.cif
_cod_data_source_block GM-35DHBA
_cod_depositor_comments
;
The following automatic conversions were performed:

data item '_symmetry_cell_setting' value 'Triclinic' was changed to
'triclinic' in accordance with the
/home/saulius/struct/COD-crude-data/automatic-downloads/DataCite-retrospective/IUCr/depositions/lib/dictionaries/cif_core.dic
dictionary named 'cif_core.dic' version 2.4.2 last updated on
2011-04-26.

Automatic conversion script
Id: cif_fix_values 7556 2019-12-06 15:28:31Z antanas 
;
_cod_database_code 1556770
_publcif_datablock.id {4224c4ed-45de-4d72-9e9f-90afae20d70e}

_publcif_info_exptl_table_max_cols 4
_publcif_info_exptl_table_use_headnotes n

loop_
_symmetry_equiv_pos_site_id
_symmetry_equiv_pos_as_xyz
1 x,y,z
2 -x,-y,-z

loop_
_atom_site_label
_atom_site_type_symbol
_atom_site_fract_x
_atom_site_fract_y
_atom_site_fract_z
_atom_site_U_iso_or_equiv
_atom_site_adp_type
_atom_site_occupancy
_atom_site_site_symmetry_order
_atom_site_calc_flag
_atom_site_refinement_flags_posn
_atom_site_refinement_flags_adp
C1 C 0.45954(18) 1.19843(13) 0.70572(10) 0.0142(2) Uani 1 1 d . .
C2 C 0.24590(18) 1.07724(13) 0.70006(10) 0.0135(2) Uani 1 1 d . .
C3 C 0.15543(19) 0.93734(13) 0.61184(10) 0.0138(2) Uani 1 1 d . .
H3 H 0.2313 0.9158 0.5561 0.017 Uiso 1 1 calc R U
C4 C -0.04910(18) 0.82974(13) 0.60721(10) 0.0140(2) Uani 1 1 d . .
C5 C -0.15994(18) 0.86142(13) 0.68862(11) 0.0150(2) Uani 1 1 d . .
H5 H -0.3000 0.7877 0.6838 0.018 Uiso 1 1 calc R U
C6 C -0.06628(19) 1.00086(13) 0.77722(11) 0.0144(2) Uani 1 1 d . .
C7 C 0.13857(19) 1.10988(13) 0.78395(11) 0.0145(2) Uani 1 1 d . .
H7 H 0.2040 1.2049 0.8447 0.017 Uiso 1 1 calc R U
C8 C -0.05943(19) 0.50595(13) 0.27529(11) 0.0143(2) Uani 1 1 d . .
C9 C -0.29426(19) 0.40960(14) 0.26388(12) 0.0162(3) Uani 1 1 d . .
C10 C -0.43280(19) 0.32214(14) 0.12572(11) 0.0170(3) Uani 1 1 d . .
C11 C -0.30912(19) 0.22792(13) 0.07950(11) 0.0153(2) Uani 1 1 d . .
C12 C -0.07691(18) 0.32979(13) 0.09069(11) 0.0139(2) Uani 1 1 d . .
N1 N 0.02769(16) 0.46033(11) 0.18822(9) 0.0148(2) Uani 1 1 d . .
O1 O 0.54761(13) 1.32048(9) 0.78454(8) 0.0175(2) Uani 1 1 d . .
O2 O 0.54367(14) 1.16248(10) 0.61820(8) 0.0182(2) Uani 1 1 d . .
O3 O -0.15073(14) 0.69014(9) 0.52418(8) 0.0179(2) Uani 1 1 d . .
O4 O -0.18242(14) 1.02460(10) 0.85444(8) 0.0194(2) Uani 1 1 d . .
O5 O 0.05505(13) 0.62391(9) 0.35880(8) 0.0175(2) Uani 1 1 d . .
O6 O 0.02443(14) 0.30476(10) 0.02066(8) 0.0184(2) Uani 1 1 d . .
H1N H 0.170(3) 0.5229(19) 0.1952(15) 0.028(4) Uiso 1 1 d . .
H2O H 0.670(3) 1.235(2) 0.6290(16) 0.030(4) Uiso 1 1 d . .
H3O H -0.078(3) 0.6801(19) 0.4761(17) 0.033(4) Uiso 1 1 d . .
H4O H -0.113(3) 1.114(2) 0.9064(17) 0.036(4) Uiso 1 1 d . .
H9A H -0.281(2) 0.3348(16) 0.3251(13) 0.017(3) Uiso 1 1 d . .
H9B H -0.357(2) 0.4804(18) 0.2971(14) 0.026(4) Uiso 1 1 d . .
H10A H -0.578(2) 0.2551(17) 0.1233(13) 0.020(3) Uiso 1 1 d . .
H10B H -0.453(2) 0.3969(18) 0.0689(14) 0.024(4) Uiso 1 1 d . .
H11A H -0.292(2) 0.1484(16) 0.1349(13) 0.017(3) Uiso 1 1 d . .
H11B H -0.388(2) 0.1740(16) -0.0110(14) 0.019(3) Uiso 1 1 d . .

loop_
_atom_site_aniso_label
_atom_site_aniso_U_11
_atom_site_aniso_U_22
_atom_site_aniso_U_33
_atom_site_aniso_U_23
_atom_site_aniso_U_13
_atom_site_aniso_U_12
C1 0.0153(6) 0.0152(6) 0.0127(5) 0.0030(4) 0.0040(4) 0.0068(4)
C2 0.0143(5) 0.0138(6) 0.0125(5) 0.0037(4) 0.0032(4) 0.0060(4)
C3 0.0154(5) 0.0157(6) 0.0118(5) 0.0026(4) 0.0052(4) 0.0070(4)
C4 0.0158(5) 0.0127(5) 0.0120(5) 0.0010(4) 0.0027(4) 0.0049(4)
C5 0.0130(5) 0.0149(6) 0.0151(5) 0.0020(4) 0.0045(4) 0.0026(4)
C6 0.0155(5) 0.0169(6) 0.0125(5) 0.0030(4) 0.0054(4) 0.0074(5)
C7 0.0159(5) 0.0124(5) 0.0130(5) 0.0000(4) 0.0027(4) 0.0042(4)
C8 0.0174(6) 0.0124(5) 0.0148(5) 0.0035(4) 0.0060(4) 0.0067(4)
C9 0.0152(6) 0.0153(6) 0.0197(6) 0.0012(5) 0.0087(5) 0.0053(5)
C10 0.0135(5) 0.0184(6) 0.0186(6) 0.0028(5) 0.0055(5) 0.0049(5)
C11 0.0149(5) 0.0147(6) 0.0132(5) 0.0003(4) 0.0033(4) 0.0028(4)
C12 0.0156(6) 0.0138(5) 0.0127(5) 0.0025(4) 0.0038(4) 0.0066(4)
N1 0.0132(5) 0.0132(5) 0.0169(5) 0.0000(4) 0.0064(4) 0.0021(4)
O1 0.0169(4) 0.0150(4) 0.0178(4) -0.0015(3) 0.0069(3) 0.0016(3)
O2 0.0162(4) 0.0172(4) 0.0195(4) -0.0016(3) 0.0095(3) 0.0012(4)
O3 0.0188(4) 0.0145(4) 0.0180(4) -0.0042(3) 0.0092(3) 0.0011(3)
O4 0.0176(4) 0.0188(4) 0.0201(4) -0.0047(3) 0.0104(4) 0.0017(3)
O5 0.0183(4) 0.0140(4) 0.0190(4) -0.0024(3) 0.0087(3) 0.0026(3)
O6 0.0181(4) 0.0192(4) 0.0175(4) -0.0019(3) 0.0078(3) 0.0054(3)

loop_
_atom_type_symbol
_atom_type_description
_atom_type_scat_dispersion_real
_atom_type_scat_dispersion_imag
_atom_type_scat_source
O O 0.0106 0.0060 'International Tables Vol C Tables 4.2.6.8 and 6.1.1.4'
N N 0.0061 0.0033 'International Tables Vol C Tables 4.2.6.8 and 6.1.1.4'
H H 0.0000 0.0000 'International Tables Vol C Tables 4.2.6.8 and 6.1.1.4'
C C 0.0033 0.0016 'International Tables Vol C Tables 4.2.6.8 and 6.1.1.4'

loop_
_geom_angle_atom_site_label_1
_geom_angle_atom_site_label_2
_geom_angle_atom_site_label_3
_geom_angle
O1 C1 O2 123.47(10)
O1 C1 C2 122.48(10)
O2 C1 C2 114.05(9)
C3 C2 C7 121.56(10)
C3 C2 C1 120.63(10)
C7 C2 C1 117.80(10)
C2 C3 C4 118.46(10)
O3 C4 C5 116.55(10)
O3 C4 C3 122.71(10)
C5 C4 C3 120.73(10)
C4 C5 C6 120.14(10)
O4 C6 C5 117.31(10)
O4 C6 C7 122.58(10)
C5 C6 C7 120.11(10)
C6 C7 C2 118.98(10)
O5 C8 N1 119.41(10)
O5 C8 C9 122.74(10)
N1 C8 C9 117.85(10)
C8 C9 C10 111.95(9)
C11 C10 C9 109.62(10)
C12 C11 C10 111.52(9)
O6 C12 N1 118.51(10)
O6 C12 C11 124.51(10)
N1 C12 C11 116.98(9)
C8 N1 C12 126.49(10)

loop_
_geom_bond_atom_site_label_1
_geom_bond_atom_site_label_2
_geom_bond_distance
C1 O1 1.2235(13)
C1 O2 1.3210(13)
C1 C2 1.4877(15)
C2 C3 1.3934(16)
C2 C7 1.3948(16)
C3 C4 1.3948(16)
C4 O3 1.3618(13)
C4 C5 1.3886(16)
C5 C6 1.3913(16)
C6 O4 1.3578(14)
C6 C7 1.3947(16)
C8 O5 1.2335(14)
C8 N1 1.3638(15)
C8 C9 1.5013(15)
C9 C10 1.5246(16)
C10 C11 1.5230(16)
C11 C12 1.5012(15)
C12 O6 1.2198(14)
C12 N1 1.3858(14)

loop_
_geom_torsion_atom_site_label_1
_geom_torsion_atom_site_label_2
_geom_torsion_atom_site_label_3
_geom_torsion_atom_site_label_4
_geom_torsion
O1 C1 C2 C3 -177.67(11)
O2 C1 C2 C3 2.59(15)
O1 C1 C2 C7 3.47(17)
O2 C1 C2 C7 -176.27(10)
C7 C2 C3 C4 0.99(17)
C1 C2 C3 C4 -177.83(10)
C2 C3 C4 O3 179.90(10)
C2 C3 C4 C5 0.03(17)
O3 C4 C5 C6 179.38(10)
C3 C4 C5 C6 -0.75(18)
C4 C5 C6 O4 -179.73(10)
C4 C5 C6 C7 0.46(17)
O4 C6 C7 C2 -179.27(10)
C5 C6 C7 C2 0.53(17)
C3 C2 C7 C6 -1.27(17)
C1 C2 C7 C6 177.58(10)
O5 C8 C9 C10 153.92(11)
N1 C8 C9 C10 -25.49(15)
C8 C9 C10 C11 53.06(13)
C9 C10 C11 C12 -54.94(13)
C10 C11 C12 O6 -151.08(11)
C10 C11 C12 N1 29.28(14)
O5 C8 N1 C12 178.68(10)
C9 C8 N1 C12 -1.89(17)
O6 C12 N1 C8 -179.77(10)
C11 C12 N1 C8 -0.11(17)

loop_
_publcif_info_datablock.id
_publcif_info_datablock.publ_exptl
_publcif_info_datablock.publ_geom
_publcif_info_datablock.structure
{3f1a2864-dc54-4856-91f5-e0ca14c59c2b} ? ? ?
{fc914b0b-407d-4e47-8dd1-1ad18a2e50e1} y y y
{7f25c736-1ee1-4b65-ba1d-0ff73615c4eb} y y y
{5ede9a71-6d16-4c08-8ac7-a5bb0d091103} y y y
{d0b81d9a-6811-4b6f-9200-1893691e7239} y y y
{3d020128-fe82-4a7d-8b68-ced197e40c3e} y y y
{b7188455-bc7c-4376-bda0-510706e5a275} y y y
{b4f189a4-1a18-4453-b7d1-1d82974a8e0e} y y y
{f7cb94d9-d865-4652-a567-86f93c0dae79} y y y
{67cd5b8f-dccc-4742-b995-b296c5b02f90} y y y
{f40093aa-b9f2-4ba0-8222-27709be5f309} y y y
{4224c4ed-45de-4d72-9e9f-90afae20d70e} y y y

loop_
_publcif_info_exptl_table_extra_item
sin_theta_over_lambda_max
